data_4333691
loop_
_publ_author_name
'Nabanita Sadhukhan'
'Mithun Sarkar'
'Tapas Ghatak'
'S. M. Wahidur Rahaman'
'Leonard J. Barbour'
'Jitendra K. Bera'

_publ_contact_author_address 'Department of Chemistry, IIT Kanpur, Kanpur 208016, INDIA.'
_publ_contact_author_email jbera@iitk.ac.in
_publ_contact_author_fax '+ 91-512-2597436'
_publ_contact_author_name 'Jitendra K. Bera'
_publ_contact_author_phone '+ 91-512-2597336'
_publ_section_title
;
 Reactions of Acids with Naphthyridine-Functionalized Ferrocenes:
 Protonation and Metal Extrusion
;
_journal_name_full 'Inorganic Chemistry'
_journal_page_first 1432
_journal_page_last 1442
_journal_paper_doi 10.1021/ic302155e
_journal_volume 52
_journal_year 2013
_chemical_formula_moiety 'C52 H34 F24 Fe5 N4 O18'
_chemical_formula_sum 'C52 H34 F24 Fe5 N4 O18'
_chemical_formula_weight 1738.08
_chemical_name_systematic
; 
 ? 
;
_space_group_IT_number 14
_symmetry_cell_setting monoclinic
_symmetry_space_group_name_Hall '-P 2yn'
_symmetry_space_group_name_H-M 'P 1 21/n 1'
_atom_sites_solution_hydrogens geom
_atom_sites_solution_primary direct
_atom_sites_solution_secondary difmap
_audit_creation_method SHELXL-97
_cell_angle_alpha 90.00
_cell_angle_beta 103.468(2)
_cell_angle_gamma 90.00
_cell_formula_units_Z 2
_cell_length_a 10.8059(10)
_cell_length_b 20.0299(19)
_cell_length_c 14.4707(14)
_cell_measurement_temperature 100(2)
_cell_measurement_theta_max 28.28
_cell_measurement_theta_min 2.19
_cell_volume 3045.9(5)
_computing_cell_refinement 'Bruker SAINT'
_computing_data_collection 'Bruker APEX'
_computing_data_reduction 'Bruker SAINT'
_computing_molecular_graphics ORTEP
_computing_publication_material ciftab
_computing_structure_refinement 'SHELXL-97 (Sheldrick, 1997)'
_computing_structure_solution 'SHELXS-97 (Sheldrick, 1990)'
_diffrn_ambient_temperature 100(2)
_diffrn_measured_fraction_theta_full 0.992
_diffrn_measured_fraction_theta_max 0.992
_diffrn_measurement_device_type 'Bruker SMART APEX'
_diffrn_measurement_method 'omega scans'
_diffrn_radiation_monochromator graphite
_diffrn_radiation_source 'fine-focus sealed tube'
_diffrn_radiation_type MoK\a
_diffrn_radiation_wavelength 0.71073
_diffrn_reflns_av_R_equivalents 0.0276
_diffrn_reflns_av_sigmaI/netI 0.0322
_diffrn_reflns_limit_h_max 7
_diffrn_reflns_limit_h_min -12
_diffrn_reflns_limit_k_max 23
_diffrn_reflns_limit_k_min -22
_diffrn_reflns_limit_l_max 17
_diffrn_reflns_limit_l_min -16
_diffrn_reflns_number 15219
_diffrn_reflns_theta_full 24.71
_diffrn_reflns_theta_max 24.71
_diffrn_reflns_theta_min 1.77
_exptl_absorpt_coefficient_mu 1.311
_exptl_absorpt_correction_T_max 0.7703
_exptl_absorpt_correction_T_min 0.6867
_exptl_absorpt_correction_type empirical
_exptl_absorpt_process_details SADABS
_exptl_crystal_colour Red
_exptl_crystal_density_diffrn 1.895
_exptl_crystal_description Block
_exptl_crystal_F_000 1728
_exptl_crystal_size_max 0.31
_exptl_crystal_size_mid 0.25
_exptl_crystal_size_min 0.21
_refine_diff_density_max 0.738
_refine_diff_density_min -0.385
_refine_diff_density_rms 0.082
_refine_ls_extinction_method none
_refine_ls_goodness_of_fit_ref 0.980
_refine_ls_hydrogen_treatment mixed
_refine_ls_matrix_type full
_refine_ls_number_parameters 474
_refine_ls_number_reflns 5150
_refine_ls_number_restraints 2
_refine_ls_restrained_S_all 0.980
_refine_ls_R_factor_all 0.0441
_refine_ls_R_factor_gt 0.0372
_refine_ls_shift/su_max 0.000
_refine_ls_shift/su_mean 0.000
_refine_ls_structure_factor_coef Fsqd
_refine_ls_weighting_details 'calc w=1/[\s^2^(Fo^2^)+(0.0484P)^2^+4.9439P] where P=(Fo^2^+2Fc^2^)/3'
_refine_ls_weighting_scheme calc
_refine_ls_wR_factor_gt 0.0888
_refine_ls_wR_factor_ref 0.0927
_reflns_number_gt 4478
_reflns_number_total 5150
_reflns_threshold_expression >2sigma(I)
_cod_data_source_file ic302155e_si_002_4.cif
_cod_data_source_block compound3
_cod_database_code 4333691

loop_
_symmetry_equiv_pos_as_xyz
'x, y, z'
'-x+1/2, y+1/2, -z+1/2'
'-x, -y, -z'
'x-1/2, -y-1/2, z-1/2'

loop_
_atom_site_label
_atom_site_type_symbol
_atom_site_fract_x
_atom_site_fract_y
_atom_site_fract_z
_atom_site_U_iso_or_equiv
_atom_site_adp_type
_atom_site_occupancy
_atom_site_symmetry_multiplicity
_atom_site_calc_flag
_atom_site_refinement_flags
Fe1 Fe 0.44260(4) 0.12449(2) 0.30335(3) 0.01500(12) Uani 1 1 d .
N1 N 0.3645(2) 0.22247(12) 0.24523(16) 0.0166(5) Uani 1 1 d .
Fe2 Fe 0.5000 0.0000 0.5000 0.01626(15) Uani 1 2 d S
C1 C 0.3284(3) 0.26403(15) 0.3064(2) 0.0192(6) Uani 1 1 d .
H1 H 0.3181 0.2462 0.3649 0.023 Uiso 1 1 calc R
Fe3 Fe 0.31040(4) 0.13985(2) -0.16383(3) 0.01760(12) Uani 1 1 d .
C2 C 0.3050(3) 0.33185(15) 0.2894(2) 0.0198(6) Uani 1 1 d .
H2 H 0.2803 0.3591 0.3357 0.024 Uiso 1 1 calc R
C3 C 0.3180(3) 0.35872(15) 0.2051(2) 0.0212(7) Uani 1 1 d .
H3 H 0.3041 0.4050 0.1927 0.025 Uiso 1 1 calc R
C4 C 0.3520(3) 0.31698(14) 0.1375(2) 0.0184(6) Uani 1 1 d .
C6 C 0.3659(3) 0.33812(15) 0.0466(2) 0.0219(7) Uani 1 1 d .
H6 H 0.3532 0.3837 0.0290 0.026 Uiso 1 1 calc R
C7 C 0.3971(3) 0.29381(15) -0.0150(2) 0.0202(7) Uani 1 1 d .
H7 H 0.4073 0.3087 -0.0751 0.024 Uiso 1 1 calc R
C8 C 0.4148(3) 0.22527(14) 0.0097(2) 0.0169(6) Uani 1 1 d .
N2 N 0.4022(2) 0.20707(12) 0.09567(17) 0.0176(5) Uani 1 1 d .
H9 H 0.4140 0.1647 0.1113 0.021 Uiso 1 1 calc R
C5 C 0.3724(3) 0.24938(14) 0.1614(2) 0.0159(6) Uani 1 1 d .
C9 C 0.4452(3) 0.17509(15) -0.0523(2) 0.0183(6) Uani 1 1 d .
C10 C 0.4818(3) 0.18640(16) -0.1407(2) 0.0207(7) Uani 1 1 d .
H10 H 0.4973 0.2285 -0.1661 0.025 Uiso 1 1 calc R
C11 C 0.4905(3) 0.12321(16) -0.1828(2) 0.0223(7) Uani 1 1 d .
H11 H 0.5137 0.1157 -0.2413 0.027 Uiso 1 1 calc R
C12 C 0.4590(3) 0.07308(15) -0.1233(2) 0.0213(7) Uani 1 1 d .
H12 H 0.4576 0.0264 -0.1352 0.026 Uiso 1 1 calc R
C13 C 0.4299(3) 0.10415(15) -0.0430(2) 0.0202(7) Uani 1 1 d .
H13 H 0.4047 0.0821 0.0079 0.024 Uiso 1 1 calc R
C14 C 0.1263(3) 0.14139(18) -0.1506(3) 0.0305(8) Uani 1 1 d .
H14 H 0.0999 0.1393 -0.0924 0.037 Uiso 1 1 calc R
C15 C 0.1532(3) 0.19974(17) -0.1955(3) 0.0309(8) Uani 1 1 d .
H15 H 0.1485 0.2440 -0.1731 0.037 Uiso 1 1 calc R
C16 C 0.1883(3) 0.18150(18) -0.2793(2) 0.0336(8) Uani 1 1 d .
H16 H 0.2113 0.2112 -0.3237 0.040 Uiso 1 1 calc R
C17 C 0.1837(3) 0.11136(18) -0.2860(2) 0.0327(8) Uani 1 1 d .
H17 H 0.2032 0.0852 -0.3355 0.039 Uiso 1 1 calc R
C18 C 0.1447(3) 0.08693(17) -0.2058(3) 0.0315(8) Uani 1 1 d .
H18 H 0.1330 0.0413 -0.1918 0.038 Uiso 1 1 calc R
O1 O 0.3096(2) -0.01893(10) 0.23075(15) 0.0217(5) Uani 1 1 d .
O2 O 0.3448(2) 0.08183(10) 0.17484(14) 0.0212(5) Uani 1 1 d .
C1A C 0.2848(3) 0.02791(15) 0.1741(2) 0.0182(6) Uani 1 1 d .
C2A C 0.1682(3) 0.02034(16) 0.0901(2) 0.0275(7) Uani 1 1 d .
F1 F 0.1069(2) 0.07737(11) 0.06837(18) 0.0573(7) Uani 1 1 d .
F2 F 0.2041(2) 0.00060(15) 0.01374(16) 0.0618(8) Uani 1 1 d .
F3 F 0.0851(2) -0.02260(12) 0.10800(17) 0.0539(7) Uani 1 1 d .
O4 O 0.5947(2) 0.13912(10) 0.23805(15) 0.0212(5) Uani 1 1 d .
O3 O 0.7165(2) 0.04919(11) 0.28606(17) 0.0292(5) Uani 1 1 d .
C3A C 0.6882(3) 0.10115(15) 0.2415(2) 0.0187(6) Uani 1 1 d .
C4A C 0.7777(3) 0.12598(15) 0.1801(2) 0.0223(7) Uani 1 1 d .
F5 F 0.84681(18) 0.17795(9) 0.22249(14) 0.0303(4) Uani 1 1 d .
F4 F 0.71348(19) 0.14760(11) 0.09540(13) 0.0396(5) Uani 1 1 d .
F6 F 0.85947(19) 0.08008(9) 0.16542(15) 0.0357(5) Uani 1 1 d .
O6 O 0.5204(2) 0.10243(10) 0.55181(14) 0.0207(5) Uani 1 1 d .
O5 O 0.5364(2) 0.16801(10) 0.42825(14) 0.0201(5) Uani 1 1 d .
C5A C 0.5259(3) 0.15642(15) 0.5109(2) 0.0185(6) Uani 1 1 d .
C6A C 0.5127(3) 0.22026(16) 0.5674(2) 0.0254(7) Uani 1 1 d .
F9 F 0.5460(2) 0.21307(9) 0.66040(12) 0.0328(5) Uani 1 1 d .
F8 F 0.5827(2) 0.27031(10) 0.54597(15) 0.0472(6) Uani 1 1 d .
F7 F 0.3921(2) 0.24040(12) 0.54486(15) 0.0471(6) Uani 1 1 d .
O8 O 0.30621(19) 0.01564(10) 0.45489(14) 0.0209(5) Uani 1 1 d .
O7 O 0.2840(2) 0.10850(10) 0.36340(14) 0.0209(5) Uani 1 1 d .
C7A C 0.2460(3) 0.06186(15) 0.4065(2) 0.0184(6) Uani 1 1 d .
C8A C 0.1020(3) 0.05947(15) 0.4003(2) 0.0222(7) Uani 1 1 d .
F11 F 0.0782(2) 0.06201(13) 0.48653(16) 0.0503(6) Uani 1 1 d .
F12 F 0.0518(2) 0.00353(11) 0.36169(19) 0.0512(6) Uani 1 1 d .
F10 F 0.03988(19) 0.11023(11) 0.35322(16) 0.0444(6) Uani 1 1 d .
O1W O 0.5172(2) 0.02408(10) 0.35714(14) 0.0184(4) Uani 1 1 d D
H1W H 0.457(3) -0.0025(16) 0.314(2) 0.042(11) Uiso 1 1 d D
H2W H 0.594(2) 0.025(2) 0.335(3) 0.070(15) Uiso 1 1 d D

loop_
_atom_site_aniso_label
_atom_site_aniso_U_11
_atom_site_aniso_U_22
_atom_site_aniso_U_33
_atom_site_aniso_U_23
_atom_site_aniso_U_13
_atom_site_aniso_U_12
Fe1 0.0179(2) 0.0134(2) 0.0133(2) 0.00089(16) 0.00259(17) -0.00024(16)
N1 0.0174(13) 0.0150(12) 0.0166(12) 0.0010(10) 0.0023(10) 0.0007(10)
Fe2 0.0162(3) 0.0155(3) 0.0161(3) 0.0047(2) 0.0018(2) 0.0017(2)
C1 0.0157(15) 0.0235(16) 0.0184(15) -0.0024(13) 0.0037(12) -0.0006(12)
Fe3 0.0186(2) 0.0164(2) 0.0170(2) 0.00038(17) 0.00244(18) 0.00200(17)
C2 0.0176(16) 0.0210(16) 0.0205(15) -0.0024(13) 0.0038(13) 0.0018(12)
C3 0.0192(16) 0.0145(15) 0.0284(17) -0.0011(13) 0.0024(13) -0.0013(12)
C4 0.0150(15) 0.0166(15) 0.0235(16) 0.0006(12) 0.0041(12) -0.0003(12)
C6 0.0228(17) 0.0144(15) 0.0277(17) 0.0041(13) 0.0047(14) -0.0016(12)
C7 0.0244(17) 0.0173(15) 0.0186(15) 0.0015(12) 0.0045(13) -0.0028(12)
C8 0.0143(15) 0.0204(15) 0.0146(14) 0.0024(12) 0.0008(11) -0.0003(12)
N2 0.0212(14) 0.0139(12) 0.0172(13) 0.0021(10) 0.0036(10) 0.0034(10)
C5 0.0119(14) 0.0164(14) 0.0178(15) -0.0010(12) 0.0002(12) -0.0018(11)
C9 0.0150(15) 0.0199(15) 0.0174(15) 0.0018(12) -0.0012(12) -0.0016(12)
C10 0.0175(16) 0.0223(16) 0.0218(16) 0.0010(13) 0.0036(13) -0.0015(13)
C11 0.0193(16) 0.0260(17) 0.0225(16) -0.0023(13) 0.0066(13) 0.0042(13)
C12 0.0197(16) 0.0202(16) 0.0232(16) 0.0006(13) 0.0031(13) 0.0079(13)
C13 0.0200(16) 0.0224(16) 0.0166(15) 0.0045(12) 0.0009(12) 0.0052(13)
C14 0.0175(17) 0.042(2) 0.0305(19) -0.0002(16) 0.0034(14) 0.0015(15)
C15 0.0207(17) 0.0232(17) 0.042(2) -0.0038(15) -0.0064(15) 0.0086(14)
C16 0.0246(18) 0.039(2) 0.0313(19) 0.0182(16) -0.0053(15) -0.0013(16)
C17 0.0253(18) 0.040(2) 0.0259(18) -0.0111(16) -0.0075(15) 0.0052(15)
C18 0.0200(17) 0.0229(17) 0.045(2) 0.0043(15) -0.0067(15) -0.0022(14)
O1 0.0251(12) 0.0172(11) 0.0215(11) 0.0029(9) 0.0028(9) -0.0031(9)
O2 0.0282(12) 0.0170(11) 0.0172(11) 0.0001(8) 0.0027(9) -0.0073(9)
C1A 0.0194(16) 0.0177(16) 0.0191(15) -0.0020(13) 0.0078(13) -0.0002(12)
C2A 0.0298(19) 0.0253(17) 0.0246(17) 0.0050(14) 0.0006(14) -0.0064(14)
F1 0.0486(15) 0.0395(13) 0.0659(16) 0.0131(12) -0.0231(12) 0.0016(11)
F2 0.0496(15) 0.103(2) 0.0288(12) -0.0273(13) 0.0009(11) -0.0147(14)
F3 0.0360(13) 0.0625(15) 0.0521(14) 0.0269(12) -0.0124(11) -0.0254(11)
O4 0.0228(12) 0.0191(11) 0.0228(11) 0.0028(9) 0.0076(9) 0.0021(9)
O3 0.0263(13) 0.0251(12) 0.0387(14) 0.0096(11) 0.0129(10) 0.0042(10)
C3A 0.0195(16) 0.0175(15) 0.0179(15) -0.0026(12) 0.0016(12) -0.0039(13)
C4A 0.0207(17) 0.0220(16) 0.0235(16) -0.0002(13) 0.0038(13) 0.0004(13)
F5 0.0290(11) 0.0256(10) 0.0366(11) -0.0041(8) 0.0083(9) -0.0088(8)
F4 0.0289(11) 0.0665(15) 0.0230(10) 0.0127(10) 0.0047(9) -0.0030(10)
F6 0.0361(12) 0.0298(11) 0.0488(13) -0.0039(9) 0.0253(10) 0.0018(9)
O6 0.0261(12) 0.0163(11) 0.0179(11) 0.0025(9) 0.0017(9) -0.0011(9)
O5 0.0234(12) 0.0216(11) 0.0143(11) -0.0006(8) 0.0023(9) -0.0039(9)
C5A 0.0115(15) 0.0215(16) 0.0204(16) -0.0013(13) -0.0006(12) -0.0014(12)
C6A 0.0328(19) 0.0216(17) 0.0203(16) 0.0035(13) 0.0033(14) 0.0054(14)
F9 0.0496(13) 0.0314(11) 0.0146(9) -0.0008(8) 0.0019(9) 0.0063(9)
F8 0.0876(18) 0.0206(10) 0.0394(12) -0.0061(9) 0.0268(12) -0.0157(11)
F7 0.0419(13) 0.0598(15) 0.0340(12) -0.0139(10) -0.0024(10) 0.0282(11)
O8 0.0177(11) 0.0214(11) 0.0228(11) 0.0079(9) 0.0029(9) 0.0026(9)
O7 0.0222(12) 0.0201(11) 0.0207(11) 0.0037(9) 0.0054(9) 0.0003(9)
C7A 0.0221(17) 0.0191(15) 0.0137(15) -0.0023(12) 0.0033(12) -0.0011(13)
C8A 0.0218(17) 0.0217(16) 0.0222(16) 0.0041(13) 0.0037(13) 0.0028(13)
F11 0.0347(13) 0.0830(18) 0.0377(13) 0.0017(12) 0.0178(10) 0.0045(12)
F12 0.0241(12) 0.0396(13) 0.0862(18) -0.0244(12) 0.0054(11) -0.0065(9)
F10 0.0265(11) 0.0465(13) 0.0591(15) 0.0169(11) 0.0079(10) 0.0105(10)
O1W 0.0198(12) 0.0164(10) 0.0186(11) 0.0022(8) 0.0033(9) 0.0010(9)

loop_
_atom_type_symbol
_atom_type_description
_atom_type_scat_dispersion_real
_atom_type_scat_dispersion_imag
_atom_type_scat_source
C C 0.0033 0.0016 'International Tables Vol C Tables 4.2.6.8 and 6.1.1.4'
H H 0.0000 0.0000 'International Tables Vol C Tables 4.2.6.8 and 6.1.1.4'
F F 0.0171 0.0103 'International Tables Vol C Tables 4.2.6.8 and 6.1.1.4'
N N 0.0061 0.0033 'International Tables Vol C Tables 4.2.6.8 and 6.1.1.4'
O O 0.0106 0.0060 'International Tables Vol C Tables 4.2.6.8 and 6.1.1.4'
Fe Fe 0.3463 0.8444 'International Tables Vol C Tables 4.2.6.8 and 6.1.1.4'

loop_
_geom_angle_atom_site_label_1
_geom_angle_atom_site_label_2
_geom_angle_atom_site_label_3
_geom_angle
_geom_angle_site_symmetry_1
_geom_angle_site_symmetry_3
O5 Fe1 O2 178.84(8) . .
O5 Fe1 O4 93.41(8) . .
O2 Fe1 O4 86.74(8) . .
O5 Fe1 O7 89.07(8) . .
O2 Fe1 O7 90.78(8) . .
O4 Fe1 O7 177.49(8) . .
O5 Fe1 N1 91.39(9) . .
O2 Fe1 N1 87.46(8) . .
O4 Fe1 N1 88.54(8) . .
O7 Fe1 N1 90.95(8) . .
O5 Fe1 O1W 90.65(8) . .
O2 Fe1 O1W 90.49(8) . .
O4 Fe1 O1W 91.48(8) . .
O7 Fe1 O1W 88.94(8) . .
N1 Fe1 O1W 177.95(8) . .
C1 N1 C5 115.8(2) . .
C1 N1 Fe1 116.29(19) . .
C5 N1 Fe1 126.54(19) . .
O8 Fe2 O8 180.00(11) . 3_656
O8 Fe2 O1W 88.31(8) . .
O8 Fe2 O1W 91.69(8) 3_656 .
O8 Fe2 O1W 91.69(8) . 3_656
O8 Fe2 O1W 88.31(8) 3_656 3_656
O1W Fe2 O1W 180.0 . 3_656
O8 Fe2 O6 91.16(8) . 3_656
O8 Fe2 O6 88.84(8) 3_656 3_656
O1W Fe2 O6 84.59(7) . 3_656
O1W Fe2 O6 95.41(7) 3_656 3_656
O8 Fe2 O6 88.84(8) . .
O8 Fe2 O6 91.16(8) 3_656 .
O1W Fe2 O6 95.41(7) . .
O1W Fe2 O6 84.59(7) 3_656 .
O6 Fe2 O6 180.0 3_656 .
N1 C1 C2 124.0(3) . .
C9 Fe3 C10 41.59(12) . .
C9 Fe3 C15 112.27(13) . .
C10 Fe3 C15 116.50(13) . .
C9 Fe3 C14 116.98(13) . .
C10 Fe3 C14 148.04(13) . .
C15 Fe3 C14 40.10(14) . .
C9 Fe3 C13 41.37(12) . .
C10 Fe3 C13 69.51(12) . .
C15 Fe3 C13 136.35(13) . .
C14 Fe3 C13 111.07(13) . .
C9 Fe3 C16 135.41(13) . .
C10 Fe3 C16 109.67(13) . .
C15 Fe3 C16 40.01(15) . .
C14 Fe3 C16 67.31(14) . .
C13 Fe3 C16 175.83(14) . .
C9 Fe3 C18 146.17(14) . .
C10 Fe3 C18 171.04(14) . .
C15 Fe3 C18 67.25(14) . .
C14 Fe3 C18 39.82(14) . .
C13 Fe3 C18 113.99(13) . .
C16 Fe3 C18 67.47(14) . .
C9 Fe3 C17 173.38(14) . .
C10 Fe3 C17 132.12(14) . .
C15 Fe3 C17 67.42(14) . .
C14 Fe3 C17 67.38(14) . .
C13 Fe3 C17 143.34(14) . .
C16 Fe3 C17 40.20(14) . .
C18 Fe3 C17 40.32(15) . .
C9 Fe3 C11 68.68(12) . .
C10 Fe3 C11 40.59(12) . .
C15 Fe3 C11 146.01(14) . .
C14 Fe3 C11 171.23(13) . .
C13 Fe3 C11 68.21(12) . .
C16 Fe3 C11 114.02(14) . .
C18 Fe3 C11 131.82(14) . .
C17 Fe3 C11 107.65(14) . .
C9 Fe3 C12 68.51(12) . .
C10 Fe3 C12 68.40(13) . .
C15 Fe3 C12 173.83(14) . .
C14 Fe3 C12 133.81(14) . .
C13 Fe3 C12 40.30(12) . .
C16 Fe3 C12 143.59(14) . .
C18 Fe3 C12 108.49(13) . .
C17 Fe3 C12 112.56(13) . .
C11 Fe3 C12 40.16(12) . .
C3 C2 C1 119.2(3) . .
C2 C3 C4 119.1(3) . .
C3 C4 C5 117.2(3) . .
C3 C4 C6 124.7(3) . .
C5 C4 C6 118.1(3) . .
C7 C6 C4 120.6(3) . .
C6 C7 C8 120.5(3) . .
N2 C8 C7 117.5(3) . .
N2 C8 C9 118.7(3) . .
C7 C8 C9 123.9(3) . .
C8 N2 C5 124.9(2) . .
N1 C5 N2 116.9(2) . .
N1 C5 C4 124.7(3) . .
N2 C5 C4 118.4(3) . .
C8 C9 C13 125.8(3) . .
C8 C9 C10 126.4(3) . .
C13 C9 C10 107.4(3) . .
C8 C9 Fe3 120.9(2) . .
C13 C9 Fe3 69.83(16) . .
C10 C9 Fe3 69.15(16) . .
C11 C10 C9 107.5(3) . .
C11 C10 Fe3 70.63(18) . .
C9 C10 Fe3 69.25(17) . .
C12 C11 C10 108.8(3) . .
C12 C11 Fe3 70.38(18) . .
C10 C11 Fe3 68.79(17) . .
C11 C12 C13 108.6(3) . .
C11 C12 Fe3 69.47(17) . .
C13 C12 Fe3 69.05(17) . .
C12 C13 C9 107.7(3) . .
C12 C13 Fe3 70.65(17) . .
C9 C13 Fe3 68.80(16) . .
C18 C14 C15 108.3(3) . .
C18 C14 Fe3 70.3(2) . .
C15 C14 Fe3 69.92(19) . .
C16 C15 C14 108.2(3) . .
C16 C15 Fe3 70.25(19) . .
C14 C15 Fe3 69.97(19) . .
C15 C16 C17 107.9(3) . .
C15 C16 Fe3 69.74(19) . .
C17 C16 Fe3 69.90(19) . .
C16 C17 C18 107.5(3) . .
C16 C17 Fe3 69.91(19) . .
C18 C17 Fe3 69.78(19) . .
C14 C18 C17 108.0(3) . .
C14 C18 Fe3 69.92(19) . .
C17 C18 Fe3 69.90(19) . .
C1A O2 Fe1 120.66(18) . .
O1 C1A O2 128.0(3) . .
O1 C1A C2A 117.4(3) . .
O2 C1A C2A 114.6(3) . .
F3 C2A F2 108.5(3) . .
F3 C2A F1 106.6(3) . .
F2 C2A F1 106.8(3) . .
F3 C2A C1A 112.4(3) . .
F2 C2A C1A 110.2(3) . .
F1 C2A C1A 112.0(3) . .
C3A O4 Fe1 127.19(19) . .
O3 C3A O4 129.5(3) . .
O3 C3A C4A 117.7(3) . .
O4 C3A C4A 112.9(3) . .
F6 C4A F4 107.5(3) . .
F6 C4A F5 106.9(2) . .
F4 C4A F5 106.5(2) . .
F6 C4A C3A 113.6(3) . .
F4 C4A C3A 111.9(3) . .
F5 C4A C3A 110.1(2) . .
C5A O6 Fe2 132.00(19) . .
C5A O5 Fe1 128.96(19) . .
O6 C5A O5 130.1(3) . .
O6 C5A C6A 116.7(3) . .
O5 C5A C6A 113.2(3) . .
F9 C6A F7 107.6(3) . .
F9 C6A F8 106.5(3) . .
F7 C6A F8 106.9(3) . .
F9 C6A C5A 114.4(3) . .
F7 C6A C5A 109.1(3) . .
F8 C6A C5A 111.9(3) . .
C7A O8 Fe2 130.3(2) . .
C7A O7 Fe1 135.4(2) . .
O7 C7A O8 130.3(3) . .
O7 C7A C8A 116.2(3) . .
O8 C7A C8A 113.4(3) . .
F12 C8A F10 109.2(3) . .
F12 C8A F11 106.3(3) . .
F10 C8A F11 105.6(3) . .
F12 C8A C7A 111.3(3) . .
F10 C8A C7A 113.1(3) . .
F11 C8A C7A 110.9(3) . .
Fe2 O1W Fe1 115.28(9) . .

loop_
_geom_bond_atom_site_label_1
_geom_bond_atom_site_label_2
_geom_bond_distance
_geom_bond_site_symmetry_2
Fe1 O5 2.050(2) .
Fe1 O2 2.095(2) .
Fe1 O4 2.098(2) .
Fe1 O7 2.119(2) .
Fe1 N1 2.223(2) .
Fe1 O1W 2.238(2) .
N1 C1 1.337(4) .
N1 C5 1.348(4) .
Fe2 O8 2.067(2) .
Fe2 O8 2.067(2) 3_656
Fe2 O1W 2.172(2) .
Fe2 O1W 2.172(2) 3_656
Fe2 O6 2.178(2) 3_656
Fe2 O6 2.178(2) .
C1 C2 1.393(4) .
Fe3 C9 2.032(3) .
Fe3 C10 2.031(3) .
Fe3 C15 2.043(3) .
Fe3 C14 2.043(3) .
Fe3 C13 2.046(3) .
Fe3 C16 2.049(3) .
Fe3 C18 2.048(3) .
Fe3 C17 2.049(3) .
Fe3 C11 2.055(3) .
Fe3 C12 2.067(3) .
C2 C3 1.371(4) .
C3 C4 1.399(4) .
C4 C5 1.402(4) .
C4 C6 1.422(4) .
C6 C7 1.355(4) .
C7 C8 1.420(4) .
C8 N2 1.334(4) .
C8 C9 1.435(4) .
N2 C5 1.367(4) .
C9 C13 1.440(4) .
C9 C10 1.442(4) .
C10 C11 1.417(4) .
C11 C12 1.415(4) .
C12 C13 1.417(4) .
C14 C18 1.393(5) .
C14 C15 1.401(5) .
C15 C16 1.400(5) .
C16 C17 1.408(5) .
C17 C18 1.412(5) .
O1 C1A 1.234(4) .
O2 C1A 1.259(4) .
C1A C2A 1.540(4) .
C2A F3 1.312(4) .
C2A F2 1.315(4) .
C2A F1 1.321(4) .
O4 C3A 1.256(4) .
O3 C3A 1.225(4) .
C3A C4A 1.540(4) .
C4A F6 1.326(4) .
C4A F4 1.333(4) .
C4A F5 1.343(4) .
O6 C5A 1.241(4) .
O5 C5A 1.249(4) .
C5A C6A 1.542(4) .
C6A F9 1.318(4) .
C6A F7 1.330(4) .
C6A F8 1.335(4) .
O8 C7A 1.249(4) .
O7 C7A 1.245(4) .
C7A C8A 1.538(4) .
C8A F12 1.312(4) .
C8A F10 1.317(4) .
C8A F11 1.332(4) .
